data_7229936
loop_
_publ_author_name
'Yang, Wei'
'Lu, Huanchang'
'Liao, Longyu'
'Fan, Guijuan'
'Ma, Qing'
'Huang, Jinglun'

_publ_section_title
;
 Synthesis, and single crystal structure of fully-substituted
 polynitrobenzene derivatives for high-energy materials
;
_journal_issue 4
_journal_name_full 'RSC Advances'
_journal_page_first 2203
_journal_paper_doi 10.1039/C7RA13346D
_journal_volume 8
_journal_year 2018
_chemical_formula_sum 'C8 H8 N8 O4'
_chemical_formula_weight 280.22
_chemical_name_systematic
; 
 ? 
;
_space_group_crystal_system triclinic
_space_group_IT_number 2
_space_group_name_Hall '-P 1'
_space_group_name_H-M_alt 'P -1'
_symmetry_space_group_name_Hall '-P 1'
_symmetry_space_group_name_H-M 'P -1'
_atom_sites_solution_hydrogens geom
_audit_creation_method SHELXL-2013
_audit_update_record
;
2017-05-25 deposited with the CCDC.
2018-01-03 downloaded from the CCDC.
;
_cell_angle_alpha 87.286(4)
_cell_angle_beta 87.725(3)
_cell_angle_gamma 89.891(3)
_cell_formula_units_Z 4
_cell_length_a 7.4815(11)
_cell_length_b 9.2466(13)
_cell_length_c 16.151(3)
_cell_measurement_reflns_used 1742
_cell_measurement_temperature 293(2)
_cell_measurement_theta_max 54.567
_cell_measurement_theta_min 5.054
_cell_volume 1115.2(3)
_computing_cell_refinement 'Bruker SMART'
_computing_data_collection 'Bruker SMART'
_computing_data_reduction 'Bruker SHELXTL'
_computing_molecular_graphics 'Bruker SHELXTL'
_computing_publication_material 'Bruker SHELXTL'
_computing_structure_refinement 'SHELXL-2013 (Sheldrick, 2013)'
_computing_structure_solution 'Bruker SHELXTL'
_diffrn_ambient_temperature 293(2)
_diffrn_measured_fraction_theta_full 0.997
_diffrn_measured_fraction_theta_max 0.997
_diffrn_measurement_device_type 'CCD area detector'
_diffrn_measurement_method 'phi and omega scans'
_diffrn_radiation_type MoK\a
_diffrn_radiation_wavelength 0.71073
_diffrn_reflns_av_R_equivalents 0.0212
_diffrn_reflns_av_unetI/netI 0.0414
_diffrn_reflns_Laue_measured_fraction_full 0.997
_diffrn_reflns_Laue_measured_fraction_max 0.997
_diffrn_reflns_limit_h_max 9
_diffrn_reflns_limit_h_min -8
_diffrn_reflns_limit_k_max 6
_diffrn_reflns_limit_k_min -11
_diffrn_reflns_limit_l_max 19
_diffrn_reflns_limit_l_min -17
_diffrn_reflns_number 6451
_diffrn_reflns_point_group_measured_fraction_full 0.997
_diffrn_reflns_point_group_measured_fraction_max 0.997
_diffrn_reflns_theta_full 25.242
_diffrn_reflns_theta_max 25.498
_diffrn_reflns_theta_min 2.489
_exptl_absorpt_coefficient_mu 0.138
_exptl_absorpt_correction_T_max 0.7456
_exptl_absorpt_correction_T_min 0.6290
_exptl_absorpt_correction_type multi-scan
_exptl_absorpt_process_details sadabs
_exptl_crystal_colour yellow
_exptl_crystal_density_diffrn 1.669
_exptl_crystal_description prismatic
_exptl_crystal_F_000 576
_exptl_crystal_size_max 0.200
_exptl_crystal_size_mid 0.170
_exptl_crystal_size_min 0.110
_refine_diff_density_max 0.247
_refine_diff_density_min -0.219
_refine_diff_density_rms 0.047
_refine_ls_extinction_method none
_refine_ls_goodness_of_fit_ref 1.034
_refine_ls_hydrogen_treatment constr
_refine_ls_matrix_type full
_refine_ls_number_parameters 361
_refine_ls_number_reflns 4134
_refine_ls_number_restraints 0
_refine_ls_restrained_S_all 1.034
_refine_ls_R_factor_all 0.0647
_refine_ls_R_factor_gt 0.0486
_refine_ls_shift/su_max 0.000
_refine_ls_shift/su_mean 0.000
_refine_ls_structure_factor_coef Fsqd
_refine_ls_weighting_details 'w=1/[\s^2^(Fo^2^)+(0.0698P)^2^+0.1534P] where P=(Fo^2^+2Fc^2^)/3'
_refine_ls_weighting_scheme calc
_refine_ls_wR_factor_gt 0.1219
_refine_ls_wR_factor_ref 0.1331
_reflns_Friedel_coverage 0.000
_reflns_number_gt 3198
_reflns_number_total 4134
_reflns_threshold_expression 'I > 2\s(I)'
_cod_data_source_file c7ra13346d2.cif
_cod_data_source_block cd16258
_cod_depositor_comments
;

2018-02-08
Z value and formula fixed to values more according to usual
chemical conventions.                 miguel
;
_cod_original_formula_sum 'C16 H16 N16 O8'
_cod_original_formula_weight 560.45
_cod_original_formula_units_Z 2
_cod_database_code 7229936
_shelx_space_group_comment
; 
The symmetry employed for this shelxl refinement is uniquely defined 
by the following loop, which should always be used as a source of 
symmetry information in preference to the above space-group names. 
They are only intended as comments. 
;
_shelx_estimated_absorpt_t_min 0.973
_shelx_estimated_absorpt_t_max 0.985
_shelxl_version_number 2013-4

loop_
_space_group_symop_operation_xyz
'x, y, z'
'-x, -y, -z'

loop_
_atom_site_label
_atom_site_type_symbol
_atom_site_fract_x
_atom_site_fract_y
_atom_site_fract_z
_atom_site_U_iso_or_equiv
_atom_site_adp_type
_atom_site_occupancy
_atom_site_site_symmetry_order
_atom_site_calc_flag
_atom_site_refinement_flags_posn
_atom_site_refinement_flags_adp
N1 N -0.3441(3) 0.6019(2) 0.41863(12) 0.0479(5) Uani 1 1 d . .
N2 N -0.1015(3) 0.4617(2) 0.39793(12) 0.0464(5) Uani 1 1 d . .
N3 N -0.0953(2) 0.58104(18) 0.34522(10) 0.0303(4) Uani 1 1 d . .
N4 N -0.1034(3) 0.4585(2) 0.19734(13) 0.0505(6) Uani 1 1 d . .
H4A H -0.1882 0.4503 0.2348 0.061 Uiso 1 1 calc R U
H4B H -0.1116 0.4156 0.1515 0.061 Uiso 1 1 calc R U
N5 N 0.1859(3) 0.4794(2) 0.07721(12) 0.0435(5) Uani 1 1 d . .
N6 N 0.4618(3) 0.6733(3) 0.10936(14) 0.0644(7) Uani 1 1 d . .
H6A H 0.4634 0.6280 0.0640 0.077 Uiso 1 1 calc R U
H6B H 0.5470 0.7321 0.1186 0.077 Uiso 1 1 calc R U
N7 N 0.4533(2) 0.8320(2) 0.25421(11) 0.0365(4) Uani 1 1 d . .
N8 N 0.1763(3) 0.7640(2) 0.37463(11) 0.0444(5) Uani 1 1 d . .
H8A H 0.0893 0.7453 0.4099 0.053 Uiso 1 1 calc R U
H8B H 0.2589 0.8236 0.3861 0.053 Uiso 1 1 calc R U
N9 N -0.1904(2) -0.0330(2) 0.04561(11) 0.0405(5) Uani 1 1 d . .
N10 N -0.0039(3) -0.1298(2) 0.13894(12) 0.0411(5) Uani 1 1 d . .
N11 N -0.0212(2) 0.01624(18) 0.14704(10) 0.0300(4) Uani 1 1 d . .
N12 N -0.1793(2) 0.0426(2) 0.29926(12) 0.0428(5) Uani 1 1 d . .
H12A H -0.2310 0.0032 0.2594 0.051 Uiso 1 1 calc R U
H12B H -0.2337 0.0471 0.3470 0.051 Uiso 1 1 calc R U
N13 N 0.0014(3) 0.1612(2) 0.43202(11) 0.0371(4) Uani 1 1 d . .
N14 N 0.3329(3) 0.2950(3) 0.39056(12) 0.0595(7) Uani 1 1 d . .
H14A H 0.2857 0.2980 0.4399 0.071 Uiso 1 1 calc R U
H14B H 0.4348 0.3354 0.3788 0.071 Uiso 1 1 calc R U
N15 N 0.4871(2) 0.2926(2) 0.22961(11) 0.0409(5) Uani 1 1 d . .
N16 N 0.3177(2) 0.1159(2) 0.11602(11) 0.0427(5) Uani 1 1 d . .
H16A H 0.2615 0.0678 0.0809 0.051 Uiso 1 1 calc R U
H16B H 0.4236 0.1481 0.1035 0.051 Uiso 1 1 calc R U
O1 O 0.0648(2) 0.39326(19) 0.06497(11) 0.0560(5) Uani 1 1 d . .
O2 O 0.3055(3) 0.4978(3) 0.02219(12) 0.0792(7) Uani 1 1 d . .
O3 O 0.5816(2) 0.8554(2) 0.20310(10) 0.0573(5) Uani 1 1 d . .
O4 O 0.4472(2) 0.90375(18) 0.31721(10) 0.0480(4) Uani 1 1 d . .
O5 O -0.1556(2) 0.12388(19) 0.44633(10) 0.0547(5) Uani 1 1 d . .
O6 O 0.0903(2) 0.2007(2) 0.49053(9) 0.0514(5) Uani 1 1 d . .
O7 O 0.5554(2) 0.3753(2) 0.27818(11) 0.0716(7) Uani 1 1 d . .
O8 O 0.5650(2) 0.2786(2) 0.16140(11) 0.0638(6) Uani 1 1 d . .
C1 C -0.2535(3) 0.4814(3) 0.43940(15) 0.0463(6) Uani 1 1 d . .
H1A H -0.2957 0.4154 0.4808 0.056 Uiso 1 1 calc R U
C2 C -0.2400(3) 0.6611(3) 0.35953(14) 0.0416(6) Uani 1 1 d . .
H2A H -0.2641 0.7483 0.3311 0.050 Uiso 1 1 calc R U
C3 C 0.0486(3) 0.6049(2) 0.28509(12) 0.0305(5) Uani 1 1 d . .
C4 C 0.0397(3) 0.5369(2) 0.21021(13) 0.0317(5) Uani 1 1 d . .
C5 C 0.1861(3) 0.5554(2) 0.15048(13) 0.0335(5) Uani 1 1 d . .
C6 C 0.3289(3) 0.6527(2) 0.16466(13) 0.0371(5) Uani 1 1 d . .
C7 C 0.3241(3) 0.7282(2) 0.24069(12) 0.0308(5) Uani 1 1 d . .
C8 C 0.1832(3) 0.7009(2) 0.30259(12) 0.0313(5) Uani 1 1 d . .
C9 C -0.1077(3) -0.1517(3) 0.07789(14) 0.0422(6) Uani 1 1 d . .
H9 H -0.1239 -0.2432 0.0578 0.051 Uiso 1 1 calc R U
C10 C -0.1325(3) 0.0691(2) 0.09101(13) 0.0352(5) Uani 1 1 d . .
H10 H -0.1649 0.1660 0.0849 0.042 Uiso 1 1 calc R U
C11 C 0.0703(3) 0.0882(2) 0.20936(12) 0.0289(5) Uani 1 1 d . .
C12 C -0.0158(3) 0.0965(2) 0.28717(12) 0.0302(5) Uani 1 1 d . .
C13 C 0.0796(3) 0.1607(2) 0.35127(12) 0.0309(5) Uani 1 1 d . .
C14 C 0.2493(3) 0.2287(2) 0.33320(13) 0.0333(5) Uani 1 1 d . .
C15 C 0.3265(3) 0.2219(2) 0.25085(12) 0.0311(5) Uani 1 1 d . .
C16 C 0.2411(3) 0.1404(2) 0.18942(12) 0.0295(5) Uani 1 1 d . .

loop_
_atom_site_aniso_label
_atom_site_aniso_U_11
_atom_site_aniso_U_22
_atom_site_aniso_U_33
_atom_site_aniso_U_23
_atom_site_aniso_U_13
_atom_site_aniso_U_12
N1 0.0362(11) 0.0628(14) 0.0447(12) -0.0099(10) 0.0078(9) -0.0089(10)
N2 0.0509(13) 0.0439(12) 0.0429(12) 0.0040(9) 0.0105(9) -0.0042(9)
N3 0.0298(10) 0.0321(10) 0.0288(9) -0.0032(7) 0.0045(7) -0.0058(7)
N4 0.0447(12) 0.0580(13) 0.0499(12) -0.0255(10) 0.0138(9) -0.0258(10)
N5 0.0421(11) 0.0505(12) 0.0389(11) -0.0175(9) 0.0071(9) -0.0078(9)
N6 0.0466(13) 0.0960(18) 0.0517(13) -0.0358(12) 0.0237(10) -0.0350(12)
N7 0.0291(10) 0.0446(11) 0.0360(10) -0.0035(8) -0.0015(8) -0.0105(8)
N8 0.0397(11) 0.0609(13) 0.0335(11) -0.0172(9) 0.0067(8) -0.0198(9)
N9 0.0350(10) 0.0568(13) 0.0307(10) -0.0129(9) -0.0014(8) -0.0131(9)
N10 0.0483(12) 0.0351(11) 0.0410(11) -0.0122(8) -0.0024(9) -0.0048(9)
N11 0.0323(10) 0.0313(10) 0.0271(9) -0.0094(7) -0.0008(7) -0.0069(7)
N12 0.0385(11) 0.0566(13) 0.0341(10) -0.0145(9) 0.0052(8) -0.0225(9)
N13 0.0422(11) 0.0394(11) 0.0297(10) -0.0070(8) 0.0058(8) -0.0114(8)
N14 0.0480(13) 0.0979(18) 0.0347(11) -0.0332(11) 0.0093(9) -0.0366(12)
N15 0.0333(10) 0.0549(12) 0.0354(11) -0.0171(9) 0.0054(8) -0.0156(9)
N16 0.0329(10) 0.0671(14) 0.0296(10) -0.0212(9) 0.0035(8) -0.0134(9)
O1 0.0641(12) 0.0563(11) 0.0494(11) -0.0266(8) 0.0066(8) -0.0237(9)
O2 0.0575(12) 0.1234(19) 0.0592(13) -0.0544(12) 0.0288(10) -0.0335(12)
O3 0.0424(10) 0.0839(14) 0.0457(10) -0.0123(9) 0.0105(8) -0.0355(9)
O4 0.0431(10) 0.0532(10) 0.0493(10) -0.0211(8) 0.0031(8) -0.0172(8)
O5 0.0492(11) 0.0735(13) 0.0415(10) -0.0179(8) 0.0174(8) -0.0299(9)
O6 0.0529(10) 0.0757(12) 0.0264(9) -0.0135(8) 0.0005(7) -0.0165(9)
O7 0.0584(12) 0.1061(16) 0.0528(11) -0.0436(11) 0.0169(9) -0.0520(11)
O8 0.0483(11) 0.0999(15) 0.0447(11) -0.0346(10) 0.0195(8) -0.0349(10)
C1 0.0490(15) 0.0509(16) 0.0379(13) -0.0015(11) 0.0097(11) -0.0129(12)
C2 0.0334(13) 0.0465(14) 0.0445(14) 0.0014(10) 0.0003(10) -0.0013(10)
C3 0.0266(11) 0.0357(12) 0.0288(11) -0.0034(9) 0.0050(8) -0.0068(9)
C4 0.0320(12) 0.0304(11) 0.0327(11) -0.0051(9) 0.0018(9) -0.0058(9)
C5 0.0312(12) 0.0380(12) 0.0318(11) -0.0111(9) 0.0033(9) -0.0047(9)
C6 0.0299(12) 0.0461(14) 0.0352(12) -0.0077(10) 0.0056(9) -0.0045(10)
C7 0.0265(11) 0.0373(12) 0.0288(11) -0.0048(9) -0.0001(8) -0.0079(9)
C8 0.0293(11) 0.0367(12) 0.0282(11) -0.0055(9) -0.0011(8) -0.0021(9)
C9 0.0439(14) 0.0478(15) 0.0361(12) -0.0180(10) 0.0046(10) -0.0175(11)
C10 0.0332(12) 0.0428(13) 0.0299(11) -0.0056(9) -0.0005(9) -0.0043(10)
C11 0.0310(11) 0.0321(11) 0.0245(10) -0.0086(8) -0.0034(8) -0.0052(9)
C12 0.0302(11) 0.0274(11) 0.0333(11) -0.0043(8) -0.0009(9) -0.0062(8)
C13 0.0357(12) 0.0343(12) 0.0230(10) -0.0090(8) 0.0039(8) -0.0074(9)
C14 0.0319(11) 0.0402(13) 0.0285(11) -0.0114(9) 0.0000(9) -0.0067(9)
C15 0.0273(11) 0.0375(12) 0.0292(11) -0.0106(9) 0.0019(8) -0.0080(9)
C16 0.0315(11) 0.0327(11) 0.0249(11) -0.0063(8) -0.0020(8) -0.0027(9)

loop_
_atom_type_symbol
_atom_type_description
_atom_type_scat_dispersion_real
_atom_type_scat_dispersion_imag
_atom_type_scat_source
C C 0.0033 0.0016 'International Tables Vol C Tables 4.2.6.8 and 6.1.1.4'
H H 0.0000 0.0000 'International Tables Vol C Tables 4.2.6.8 and 6.1.1.4'
N N 0.0061 0.0033 'International Tables Vol C Tables 4.2.6.8 and 6.1.1.4'
O O 0.0106 0.0060 'International Tables Vol C Tables 4.2.6.8 and 6.1.1.4'

loop_
_geom_angle_atom_site_label_1
_geom_angle_atom_site_label_2
_geom_angle_atom_site_label_3
_geom_angle
C2 N1 C1 101.80(19)
C1 N2 N3 101.54(19)
C2 N3 N2 108.93(18)
C2 N3 C3 129.31(19)
N2 N3 C3 121.75(17)
C4 N4 H4A 120.0
C4 N4 H4B 120.0
H4A N4 H4B 120.0
O1 N5 O2 117.77(18)
O1 N5 C5 120.82(18)
O2 N5 C5 121.40(19)
C6 N6 H6A 120.0
C6 N6 H6B 120.0
H6A N6 H6B 120.0
O4 N7 O3 117.33(17)
O4 N7 C7 121.66(17)
O3 N7 C7 121.01(17)
C8 N8 H8A 120.0
C8 N8 H8B 120.0
H8A N8 H8B 120.0
C10 N9 C9 102.19(18)
C9 N10 N11 101.89(19)
C10 N11 N10 109.01(17)
C10 N11 C11 129.89(18)
N10 N11 C11 121.09(17)
C12 N12 H12A 120.0
C12 N12 H12B 120.0
H12A N12 H12B 120.0
O5 N13 O6 118.72(17)
O5 N13 C13 121.19(17)
O6 N13 C13 120.08(18)
C14 N14 H14A 120.0
C14 N14 H14B 120.0
H14A N14 H14B 120.0
O8 N15 O7 117.57(18)
O8 N15 C15 121.55(17)
O7 N15 C15 120.85(17)
C16 N16 H16A 120.0
C16 N16 H16B 120.0
H16A N16 H16B 120.0
N2 C1 N1 116.2(2)
N2 C1 H1A 121.9
N1 C1 H1A 121.9
N1 C2 N3 111.5(2)
N1 C2 H2A 124.2
N3 C2 H2A 124.2
C8 C3 C4 123.80(18)
C8 C3 N3 118.31(17)
C4 C3 N3 117.78(18)
N4 C4 C3 118.53(19)
N4 C4 C5 123.00(18)
C3 C4 C5 118.47(18)
N5 C5 C6 120.29(19)
N5 C5 C4 119.42(18)
C6 C5 C4 120.27(18)
N6 C6 C5 120.9(2)
N6 C6 C7 120.6(2)
C5 C6 C7 118.52(18)
N7 C7 C8 119.06(17)
N7 C7 C6 120.33(18)
C8 C7 C6 120.58(18)
N8 C8 C3 119.20(19)
N8 C8 C7 122.79(18)
C3 C8 C7 118.01(17)
N10 C9 N9 115.7(2)
N10 C9 H9 122.1
N9 C9 H9 122.1
N9 C10 N11 111.2(2)
N9 C10 H10 124.4
N11 C10 H10 124.4
C16 C11 C12 124.35(18)
C16 C11 N11 117.92(17)
C12 C11 N11 117.69(18)
N12 C12 C11 119.15(18)
N12 C12 C13 122.93(19)
C11 C12 C13 117.90(18)
N13 C13 C14 120.09(17)
N13 C13 C12 119.20(18)
C14 C13 C12 120.67(18)
N14 C14 C13 121.04(19)
N14 C14 C15 120.75(19)
C13 C14 C15 118.21(17)
N15 C15 C14 120.02(17)
N15 C15 C16 119.18(17)
C14 C15 C16 120.80(18)
N16 C16 C11 119.80(18)
N16 C16 C15 122.97(18)
C11 C16 C15 117.23(17)

loop_
_geom_bond_atom_site_label_1
_geom_bond_atom_site_label_2
_geom_bond_distance
N1 C2 1.308(3)
N1 C1 1.340(3)
N2 C1 1.313(3)
N2 N3 1.361(3)
N3 C2 1.329(3)
N3 C3 1.431(2)
N4 C4 1.323(3)
N4 H4A 0.8600
N4 H4B 0.8600
N5 O1 1.236(2)
N5 O2 1.242(2)
N5 C5 1.404(3)
N6 C6 1.318(3)
N6 H6A 0.8600
N6 H6B 0.8600
N7 O4 1.240(2)
N7 O3 1.253(2)
N7 C7 1.394(3)
N8 C8 1.325(3)
N8 H8A 0.8600
N8 H8B 0.8600
N9 C10 1.307(3)
N9 C9 1.352(3)
N10 C9 1.303(3)
N10 N11 1.368(2)
N11 C10 1.329(3)
N11 C11 1.430(2)
N12 C12 1.325(3)
N12 H12A 0.8600
N12 H12B 0.8600
N13 O5 1.234(2)
N13 O6 1.246(2)
N13 C13 1.408(3)
N14 C14 1.314(3)
N14 H14A 0.8600
N14 H14B 0.8600
N15 O8 1.238(2)
N15 O7 1.245(2)
N15 C15 1.392(3)
N16 C16 1.325(3)
N16 H16A 0.8600
N16 H16B 0.8600
C1 H1A 0.9300
C2 H2A 0.9300
C3 C8 1.390(3)
C3 C4 1.393(3)
C4 C5 1.436(3)
C5 C6 1.431(3)
C6 C7 1.440(3)
C7 C8 1.438(3)
C9 H9 0.9300
C10 H10 0.9300
C11 C16 1.388(3)
C11 C12 1.394(3)
C12 C13 1.433(3)
C13 C14 1.432(3)
C14 C15 1.433(3)
C15 C16 1.443(3)

loop_
_geom_hbond_atom_site_label_D
_geom_hbond_atom_site_label_H
_geom_hbond_atom_site_label_A
_geom_hbond_distance_DH
_geom_hbond_distance_HA
_geom_hbond_distance_DA
_geom_hbond_angle_DHA
_geom_hbond_site_symmetry_A
C10 H10 O8 0.93 2.57 3.187(3) 124.1 1_455
C9 H9 O1 0.93 2.50 3.293(3) 143.5 2
C2 H2A O4 0.93 2.60 3.308(3) 133.0 1_455
C2 H2A O3 0.93 2.56 3.350(3) 142.4 1_455
C2 H2A N7 0.93 2.59 3.270(3) 130.2 1_455
N16 H16B O8 0.86 1.91 2.539(2) 129.0 .
N16 H16A N9 0.86 2.17 2.949(2) 150.5 2
N14 H14B O7 0.86 1.85 2.501(3) 131.2 .
N14 H14A O6 0.86 1.86 2.510(3) 131.2 .
N14 H14A N1 0.86 2.56 3.273(3) 141.0 2_566
N12 H12B O5 0.86 1.90 2.538(2) 130.0 .
N12 H12A O3 0.86 2.21 3.016(2) 155.9 1_445
N8 H8B O4 0.86 1.89 2.527(2) 129.5 .
N8 H8A O6 0.86 2.13 2.924(2) 153.0 2_566
N6 H6B O3 0.86 1.85 2.507(2) 132.3 .
N6 H6A O2 0.86 2.50 3.172(3) 135.9 2_665
N6 H6A O2 0.86 1.86 2.518(3) 132.3 .
N4 H4B O1 0.86 1.90 2.534(2) 129.1 .
N4 H4A O7 0.86 2.12 2.909(3) 151.8 1_455

loop_
_geom_torsion_atom_site_label_1
_geom_torsion_atom_site_label_2
_geom_torsion_atom_site_label_3
_geom_torsion_atom_site_label_4
_geom_torsion
C1 N2 N3 C2 0.5(2)
C1 N2 N3 C3 -178.47(18)
C9 N10 N11 C10 0.0(2)
C9 N10 N11 C11 179.02(18)
N3 N2 C1 N1 -0.4(3)
C2 N1 C1 N2 0.1(3)
C1 N1 C2 N3 0.2(2)
N2 N3 C2 N1 -0.4(3)
C3 N3 C2 N1 178.40(19)
C2 N3 C3 C8 80.7(3)
N2 N3 C3 C8 -100.6(2)
C2 N3 C3 C4 -95.5(3)
N2 N3 C3 C4 83.1(3)
C8 C3 C4 N4 -173.6(2)
N3 C3 C4 N4 2.4(3)
C8 C3 C4 C5 6.3(3)
N3 C3 C4 C5 -177.70(19)
O1 N5 C5 C6 178.7(2)
O2 N5 C5 C6 -2.2(4)
O1 N5 C5 C4 -2.6(3)
O2 N5 C5 C4 176.4(2)
N4 C4 C5 N5 -4.7(3)
C3 C4 C5 N5 175.4(2)
N4 C4 C5 C6 174.0(2)
C3 C4 C5 C6 -6.0(3)
N5 C5 C6 N6 0.3(4)
C4 C5 C6 N6 -178.3(2)
N5 C5 C6 C7 -179.9(2)
C4 C5 C6 C7 1.5(3)
O4 N7 C7 C8 -1.9(3)
O3 N7 C7 C8 177.6(2)
O4 N7 C7 C6 176.3(2)
O3 N7 C7 C6 -4.3(3)
N6 C6 C7 N7 4.6(4)
C5 C6 C7 N7 -175.2(2)
N6 C6 C7 C8 -177.3(2)
C5 C6 C7 C8 3.0(3)
C4 C3 C8 N8 177.6(2)
N3 C3 C8 N8 1.6(3)
C4 C3 C8 C7 -1.9(3)
N3 C3 C8 C7 -177.89(18)
N7 C7 C8 N8 -4.2(3)
C6 C7 C8 N8 177.6(2)
N7 C7 C8 C3 175.33(19)
C6 C7 C8 C3 -2.9(3)
N11 N10 C9 N9 0.1(2)
C10 N9 C9 N10 -0.2(3)
C9 N9 C10 N11 0.2(2)
N10 N11 C10 N9 -0.2(2)
C11 N11 C10 N9 -179.06(19)
C10 N11 C11 C16 -92.1(3)
N10 N11 C11 C16 89.1(2)
C10 N11 C11 C12 90.2(3)
N10 N11 C11 C12 -88.5(2)
C16 C11 C12 N12 -179.9(2)
N11 C11 C12 N12 -2.4(3)
C16 C11 C12 C13 -1.2(3)
N11 C11 C12 C13 176.33(18)
O5 N13 C13 C14 168.6(2)
O6 N13 C13 C14 -10.9(3)
O5 N13 C13 C12 -9.1(3)
O6 N13 C13 C12 171.5(2)
N12 C12 C13 N13 3.2(3)
C11 C12 C13 N13 -175.42(18)
N12 C12 C13 C14 -174.4(2)
C11 C12 C13 C14 6.9(3)
N13 C13 C14 N14 -1.5(3)
C12 C13 C14 N14 176.1(2)
N13 C13 C14 C15 178.09(19)
C12 C13 C14 C15 -4.3(3)
O8 N15 C15 C14 173.7(2)
O7 N15 C15 C14 -8.0(3)
O8 N15 C15 C16 -5.4(3)
O7 N15 C15 C16 172.9(2)
N14 C14 C15 N15 -3.5(3)
C13 C14 C15 N15 176.9(2)
N14 C14 C15 C16 175.5(2)
C13 C14 C15 C16 -4.0(3)
C12 C11 C16 N16 173.9(2)
N11 C11 C16 N16 -3.5(3)
C12 C11 C16 C15 -6.9(3)
N11 C11 C16 C15 175.63(18)
N15 C15 C16 N16 7.7(3)
C14 C15 C16 N16 -171.4(2)
N15 C15 C16 C11 -171.5(2)
C14 C15 C16 C11 9.4(3)
